data_7056779
loop_
_publ_author_name
'Xia, Xi'
'Chen, Kai'
'Yao, Yu-Qing'
'Shan, Chun-Yan'
'Tao, Zhu'
'Zhang, Yun-Qian'
'Zhou, QingDi'
'Wei, Gang'

_publ_section_title
;
 Highly selective absorption of polychloromethanes in perhydroxylated
 cucurbit[6]uril-based supramolecular assemblies
;
_journal_issue 2
_journal_name_full 'New Journal of Chemistry'
_journal_page_first 802
_journal_paper_doi 10.1039/C7NJ03446F
_journal_volume 42
_journal_year 2018
_chemical_formula_moiety 'C36 H36 N24 O24, 22(H2 O)'
_chemical_formula_sum 'C36 H80 N24 O46'
_chemical_formula_weight 1585.24
_space_group_IT_number 15
_space_group_name_Hall '-C 2yc'
_space_group_name_H-M_alt 'C 1 2/c 1'
_symmetry_cell_setting monoclinic
_symmetry_space_group_name_Hall '-C 2yc'
_symmetry_space_group_name_H-M 'C 1 2/c 1'
_atom_sites_solution_hydrogens geom
_atom_sites_solution_primary direct
_atom_sites_solution_secondary difmap
_audit_creation_method SHELXL-97
_audit_update_record
;
2017-11-15 deposited with the CCDC.
2017-12-01 downloaded from the CCDC.
;
_cell_angle_alpha 90.00
_cell_angle_beta 100.105(12)
_cell_angle_gamma 90.00
_cell_formula_units_Z 4
_cell_length_a 15.359(12)
_cell_length_b 21.896(12)
_cell_length_c 18.644(12)
_cell_measurement_temperature 223(2)
_cell_volume 6173(7)
_computing_cell_refinement 'SAINT (Bruker, 2005)'
_computing_data_collection 'APEX2 (Bruker, 2005)'
_computing_data_reduction SAINT
_computing_molecular_graphics 'Ortep-3 for Windows (Farrugia, 1997)'
_computing_publication_material 'WinGX (Farrugia, 1999)'
_computing_structure_refinement 'SHELXL97 (Sheldrick, 2008)'
_computing_structure_solution 'SHELXS97 (Sheldrick, 2008)'
_diffrn_ambient_temperature 223(2)
_diffrn_measured_fraction_theta_full 1.000
_diffrn_measured_fraction_theta_max 1.000
_diffrn_measurement_device_type 'Bruker Smart Apex2 CCD Detector'
_diffrn_measurement_method '\f and \w scan'
_diffrn_radiation_monochromator graphite
_diffrn_radiation_source 'fine-focus sealed tube'
_diffrn_radiation_type MoK\a
_diffrn_radiation_wavelength 0.71073
_diffrn_reflns_av_R_equivalents 0.0871
_diffrn_reflns_av_sigmaI/netI 0.0653
_diffrn_reflns_limit_h_max 18
_diffrn_reflns_limit_h_min -18
_diffrn_reflns_limit_k_max 26
_diffrn_reflns_limit_k_min -26
_diffrn_reflns_limit_l_max 22
_diffrn_reflns_limit_l_min -22
_diffrn_reflns_number 32217
_diffrn_reflns_theta_full 25.10
_diffrn_reflns_theta_max 25.10
_diffrn_reflns_theta_min 1.64
_exptl_absorpt_coefficient_mu 0.157
_exptl_absorpt_correction_T_max 0.9783
_exptl_absorpt_correction_T_min 0.9647
_exptl_absorpt_correction_type multi-scan
_exptl_absorpt_process_details 'SADABS (Bruker, 2008)'
_exptl_crystal_colour colorless
_exptl_crystal_density_diffrn 1.706
_exptl_crystal_density_method 'not measured'
_exptl_crystal_description prism
_exptl_crystal_F_000 3328
_exptl_crystal_size_max 0.23
_exptl_crystal_size_mid 0.18
_exptl_crystal_size_min 0.14
_refine_diff_density_max 0.817
_refine_diff_density_min -0.587
_refine_diff_density_rms 0.145
_refine_ls_extinction_coef 0.014(2)
_refine_ls_extinction_expression Fc^*^=kFc[1+0.001xFc^2^\l^3^/sin(2\q)]^-1/4^
_refine_ls_extinction_method SHELXL
_refine_ls_goodness_of_fit_ref 1.478
_refine_ls_hydrogen_treatment constr
_refine_ls_matrix_type full
_refine_ls_number_parameters 480
_refine_ls_number_reflns 5494
_refine_ls_number_restraints 0
_refine_ls_restrained_S_all 1.478
_refine_ls_R_factor_all 0.1694
_refine_ls_R_factor_gt 0.1295
_refine_ls_shift/su_max 0.001
_refine_ls_shift/su_mean 0.000
_refine_ls_structure_factor_coef Fsqd
_refine_ls_weighting_details 'calc w=1/[\s^2^(Fo^2^)+(0.2000P)^2^+0.0000P] where P=(Fo^2^+2Fc^2^)/3'
_refine_ls_weighting_scheme calc
_refine_ls_wR_factor_gt 0.3802
_refine_ls_wR_factor_ref 0.4026
_reflns_number_gt 3435
_reflns_number_total 5494
_reflns_threshold_expression >2sigma(I)
_cod_data_source_file c7nj03446f2.cif
_cod_data_source_block B
_cod_depositor_comments 'Adding full bibliography for 7056778--7056779.cif.'
_cod_original_cell_volume 6172(7)
_cod_original_sg_symbol_H-M 'C 2/c'
_cod_database_code 7056779

loop_
_symmetry_equiv_pos_as_xyz
'x, y, z'
'-x, y, -z+1/2'
'x+1/2, y+1/2, z'
'-x+1/2, y+1/2, -z+1/2'
'-x, -y, -z'
'x, -y, z-1/2'
'-x+1/2, -y+1/2, -z'
'x+1/2, -y+1/2, z-1/2'

loop_
_atom_site_label
_atom_site_type_symbol
_atom_site_fract_x
_atom_site_fract_y
_atom_site_fract_z
_atom_site_U_iso_or_equiv
_atom_site_adp_type
_atom_site_occupancy
_atom_site_symmetry_multiplicity
_atom_site_calc_flag
_atom_site_refinement_flags
_atom_site_disorder_assembly
_atom_site_disorder_group
O1W O 0.31587(19) 0.3105(2) 0.03150(15) 0.0415(10) Uani 1 1 d . . 1
O10W O 0.3137(19) 0.3642(14) -0.0406(14) 0.447(19) Uani 1 1 d . A 2
O2W O 0.9897(3) 0.2835(4) 0.1722(4) 0.120(3) Uani 1 1 d . . .
O3W O 0.7015(6) -0.0495(6) 0.0181(5) 0.179(5) Uani 1 1 d . . .
O4W O 0.5202(7) 0.5596(4) 0.0772(5) 0.163(4) Uani 1 1 d . . .
O5W O 0.6399(8) 0.4861(5) 0.0126(5) 0.203(6) Uani 1 1 d . . .
O6W O 0.5556(11) -0.1224(5) 0.0827(5) 0.209(6) Uani 1 1 d . . .
O7W O 0.764(2) 0.2634(8) 0.4331(7) 0.349(16) Uani 1 1 d . . .
O8W O 0.9908(5) 0.1465(8) 0.1742(8) 0.241(7) Uani 1 1 d . . .
O11W O 0.8933(17) 0.225(2) 0.4460(12) 0.47(2) Uani 1 1 d . . .
O12W O 0.605(2) 0.2126(14) 0.3825(13) 0.399(19) Uani 1 1 d . . .
C1 C 0.5201(4) 0.3708(3) 0.1093(3) 0.0547(15) Uani 1 1 d . . .
C2 C 0.5951(4) 0.4313(3) 0.2014(4) 0.0582(16) Uani 1 1 d . . .
C3 C 0.6631(4) 0.3943(3) 0.1670(3) 0.0539(15) Uani 1 1 d . . .
C4 C 0.6789(4) 0.3716(3) 0.2887(4) 0.0555(16) Uani 1 1 d . . .
C5 C 0.6386(4) 0.3199(3) 0.0597(3) 0.0608(17) Uani 1 1 d . . .
H5A H 0.6880 0.3409 0.0436 0.073 Uiso 1 1 calc R . .
H5B H 0.5914 0.3152 0.0173 0.073 Uiso 1 1 calc R . .
C6 C 0.7890(4) 0.3261(3) 0.2252(4) 0.0568(16) Uani 1 1 d . . .
H6A H 0.8238 0.3480 0.1941 0.068 Uiso 1 1 calc R . .
H6B H 0.8239 0.3248 0.2746 0.068 Uiso 1 1 calc R . .
C7 C 0.6241(4) 0.2104(3) 0.0613(3) 0.0563(16) Uani 1 1 d . . .
C8 C 0.7573(4) 0.2476(3) 0.1229(3) 0.0547(16) Uani 1 1 d . . .
C9 C 0.7601(4) 0.1762(3) 0.1245(3) 0.0528(15) Uani 1 1 d . . .
C10 C 0.7817(4) 0.2157(3) 0.2423(3) 0.0503(15) Uani 1 1 d . . .
C11 C 0.6533(5) 0.0980(3) 0.0601(3) 0.0639(18) Uani 1 1 d . . .
H11A H 0.7076 0.0781 0.0511 0.077 Uiso 1 1 calc R . .
H11B H 0.6118 0.0994 0.0138 0.077 Uiso 1 1 calc R . .
C12 C 0.7863(4) 0.1035(3) 0.2307(4) 0.0570(16) Uani 1 1 d . . .
H12A H 0.8185 0.1068 0.2809 0.068 Uiso 1 1 calc R . .
H12B H 0.8241 0.0811 0.2025 0.068 Uiso 1 1 calc R . .
C13 C 0.5276(4) 0.0494(3) 0.1049(3) 0.0545(16) Uani 1 1 d . . .
C14 C 0.6681(4) 0.0313(3) 0.1704(3) 0.0557(16) Uani 1 1 d . . .
C15 C 0.5962(4) -0.0064(3) 0.2044(3) 0.0531(15) Uani 1 1 d . . .
C16 C 0.6743(4) 0.0566(3) 0.2924(3) 0.0526(15) Uani 1 1 d . . .
C17 C 0.5732(4) 0.4386(3) 0.3318(4) 0.0615(17) Uani 1 1 d . . .
H17A H 0.5661 0.4823 0.3206 0.074 Uiso 1 1 calc R . .
H17B H 0.6146 0.4347 0.3780 0.074 Uiso 1 1 calc R . .
C18 C 0.5694(4) -0.0128(3) 0.3339(3) 0.0553(15) Uani 1 1 d . . .
H18A H 0.5625 -0.0566 0.3236 0.066 Uiso 1 1 calc R . .
H18B H 0.6098 -0.0081 0.3805 0.066 Uiso 1 1 calc R . .
N1 N 0.5116(3) 0.4138(2) 0.1591(3) 0.0591(14) Uani 1 1 d . . .
N2 N 0.6067(3) 0.3568(3) 0.1131(3) 0.0599(14) Uani 1 1 d . . .
N3 N 0.6105(3) 0.4096(2) 0.2756(3) 0.0554(13) Uani 1 1 d . . .
N4 N 0.7087(3) 0.3594(2) 0.2270(3) 0.0561(13) Uani 1 1 d . . .
N5 N 0.6677(3) 0.2598(3) 0.0871(3) 0.0593(14) Uani 1 1 d . . .
N6 N 0.6739(3) 0.1594(3) 0.0848(3) 0.0604(14) Uani 1 1 d . . .
N7 N 0.7742(3) 0.2647(3) 0.1987(3) 0.0559(13) Uani 1 1 d . . .
N8 N 0.7714(3) 0.1639(2) 0.2009(3) 0.0542(13) Uani 1 1 d . . .
N9 N 0.6151(3) 0.0614(2) 0.1116(3) 0.0552(13) Uani 1 1 d . . .
N10 N 0.5141(3) 0.0120(2) 0.1593(3) 0.0550(13) Uani 1 1 d . . .
N11 N 0.7064(3) 0.0685(2) 0.2310(3) 0.0563(13) Uani 1 1 d . . .
N12 N 0.6078(3) 0.0158(2) 0.2775(3) 0.0561(13) Uani 1 1 d . . .
O1 O 0.4595(3) 0.3473(2) 0.0669(3) 0.0723(14) Uani 1 1 d . . .
O2 O 0.5499(3) 0.2069(2) 0.0257(3) 0.0736(14) Uani 1 1 d . . .
O3 O 0.4694(3) 0.0685(2) 0.0568(3) 0.0732(14) Uani 1 1 d . . .
O4 O 0.7106(3) 0.3491(2) 0.3483(3) 0.0714(13) Uani 1 1 d . . .
O5 O 0.7980(4) 0.2159(2) 0.3085(3) 0.0708(14) Uani 1 1 d . . .
O6 O 0.7003(3) 0.0785(2) 0.3515(3) 0.0726(14) Uani 1 1 d . . .
O7 O 0.6068(4) 0.4934(2) 0.2022(3) 0.0804(15) Uani 1 1 d . . .
H7 H 0.5981 0.5065 0.1598 0.121 Uiso 1 1 calc R . .
O8 O 0.7230(3) 0.4278(2) 0.1387(3) 0.0746(14) Uani 1 1 d . . .
H8 H 0.6972 0.4480 0.1036 0.112 Uiso 1 1 calc R . .
O9 O 0.8140(3) 0.2745(2) 0.0833(3) 0.0672(13) Uani 1 1 d . . .
H9 H 0.8656 0.2646 0.1004 0.101 Uiso 1 1 calc R . .
O10 O 0.8223(4) 0.1490(3) 0.0942(3) 0.0926(17) Uani 1 1 d . . .
H10 H 0.8719 0.1585 0.1168 0.139 Uiso 1 1 calc R . .
O11 O 0.7335(3) -0.0036(2) 0.1503(3) 0.0752(14) Uani 1 1 d . . .
H11 H 0.7112 -0.0299 0.1206 0.113 Uiso 1 1 calc R . .
O12 O 0.6096(3) -0.0672(2) 0.2048(3) 0.0774(14) Uani 1 1 d . . .
H12 H 0.5628 -0.0848 0.1874 0.116 Uiso 1 1 calc R . .

loop_
_atom_site_aniso_label
_atom_site_aniso_U_11
_atom_site_aniso_U_22
_atom_site_aniso_U_33
_atom_site_aniso_U_23
_atom_site_aniso_U_13
_atom_site_aniso_U_12
O1W 0.0180(16) 0.094(3) 0.0115(15) -0.0054(16) -0.0006(11) 0.0043(16)
O10W 0.41(3) 0.52(4) 0.32(2) 0.08(3) -0.18(2) 0.15(3)
O2W 0.032(3) 0.220(8) 0.109(5) 0.028(5) 0.015(3) 0.011(3)
O3W 0.115(6) 0.297(14) 0.118(6) -0.063(7) 0.003(5) -0.008(7)
O4W 0.189(9) 0.138(7) 0.163(8) 0.067(6) 0.033(7) 0.023(6)
O5W 0.275(12) 0.180(9) 0.133(6) 0.099(7) -0.029(7) -0.093(9)
O6W 0.359(17) 0.152(8) 0.092(5) -0.022(5) -0.026(7) -0.043(10)
O7W 0.65(5) 0.212(13) 0.137(10) 0.099(10) -0.062(18) 0.04(2)
O8W 0.067(5) 0.351(19) 0.286(14) 0.039(14) -0.020(7) 0.001(8)
O11W 0.27(2) 0.90(7) 0.203(18) 0.18(3) -0.086(17) -0.08(3)
O12W 0.37(3) 0.58(5) 0.26(2) 0.10(2) 0.12(2) 0.19(3)
C1 0.048(3) 0.057(4) 0.055(4) 0.009(3) 0.000(3) -0.004(3)
C2 0.051(3) 0.057(4) 0.064(4) 0.005(3) 0.001(3) -0.006(3)
C3 0.046(3) 0.054(4) 0.061(4) 0.008(3) 0.006(3) -0.005(3)
C4 0.054(4) 0.052(4) 0.058(4) -0.006(3) 0.001(3) -0.010(3)
C5 0.053(4) 0.081(5) 0.047(3) 0.006(3) 0.004(3) 0.003(3)
C6 0.047(3) 0.053(4) 0.068(4) -0.013(3) 0.002(3) -0.008(3)
C7 0.041(3) 0.082(5) 0.044(3) 0.004(3) 0.003(3) 0.004(3)
C8 0.042(3) 0.065(4) 0.058(4) 0.004(3) 0.012(3) -0.010(3)
C9 0.041(3) 0.069(4) 0.049(3) -0.001(3) 0.009(2) 0.001(3)
C10 0.040(3) 0.054(4) 0.055(4) -0.006(3) 0.003(3) -0.002(3)
C11 0.064(4) 0.080(5) 0.048(4) -0.012(3) 0.011(3) -0.006(3)
C12 0.037(3) 0.067(4) 0.065(4) -0.009(3) 0.002(3) 0.000(3)
C13 0.058(4) 0.054(4) 0.047(3) -0.009(3) -0.003(3) 0.005(3)
C14 0.045(3) 0.059(4) 0.060(4) -0.010(3) 0.001(3) 0.011(3)
C15 0.053(3) 0.042(3) 0.061(4) 0.000(3) 0.000(3) 0.004(3)
C16 0.045(3) 0.050(3) 0.059(4) -0.005(3) -0.002(3) 0.007(3)
C17 0.060(4) 0.050(4) 0.069(4) -0.010(3) -0.003(3) -0.001(3)
C18 0.044(3) 0.060(4) 0.060(4) 0.004(3) 0.003(3) 0.009(3)
N1 0.052(3) 0.060(3) 0.063(3) 0.000(3) 0.003(2) 0.003(2)
N2 0.047(3) 0.065(3) 0.064(3) 0.000(3) 0.001(2) 0.003(2)
N3 0.056(3) 0.050(3) 0.058(3) 0.000(2) 0.003(2) -0.002(2)
N4 0.050(3) 0.053(3) 0.063(3) 0.004(2) 0.003(2) 0.002(2)
N5 0.043(3) 0.080(4) 0.054(3) -0.003(3) 0.004(2) -0.001(3)
N6 0.054(3) 0.068(4) 0.058(3) -0.008(3) 0.006(2) -0.012(3)
N7 0.050(3) 0.066(3) 0.051(3) 0.010(3) 0.005(2) -0.002(2)
N8 0.049(3) 0.059(3) 0.054(3) 0.004(2) 0.006(2) 0.006(2)
N9 0.049(3) 0.064(3) 0.050(3) 0.001(2) 0.001(2) 0.000(2)
N10 0.048(3) 0.056(3) 0.056(3) -0.002(2) -0.003(2) 0.003(2)
N11 0.048(3) 0.063(3) 0.055(3) -0.004(2) 0.000(2) 0.002(2)
N12 0.047(3) 0.060(3) 0.057(3) -0.002(2) -0.003(2) 0.006(2)
O1 0.053(3) 0.089(3) 0.069(3) -0.012(3) -0.003(2) 0.000(2)
O2 0.056(3) 0.088(4) 0.070(3) 0.003(2) -0.006(2) -0.004(2)
O3 0.056(3) 0.092(4) 0.065(3) 0.008(2) -0.009(2) 0.004(2)
O4 0.077(3) 0.074(3) 0.059(3) 0.002(2) 0.000(2) 0.006(2)
O5 0.082(3) 0.073(3) 0.051(3) -0.004(2) -0.005(2) -0.004(2)
O6 0.067(3) 0.086(3) 0.060(3) -0.012(2) -0.001(2) -0.010(2)
O7 0.094(4) 0.050(3) 0.093(3) 0.009(2) 0.006(3) -0.008(3)
O8 0.062(3) 0.068(3) 0.094(4) 0.013(3) 0.014(2) -0.013(2)
O9 0.055(3) 0.080(3) 0.070(3) 0.009(2) 0.020(2) -0.009(2)
O10 0.076(4) 0.115(4) 0.093(4) -0.005(3) 0.031(3) 0.004(3)
O11 0.056(3) 0.081(3) 0.088(3) -0.014(3) 0.012(2) 0.016(2)
O12 0.075(3) 0.059(3) 0.090(4) -0.001(2) -0.006(3) 0.006(2)

loop_
_atom_type_symbol
_atom_type_description
_atom_type_scat_dispersion_real
_atom_type_scat_dispersion_imag
_atom_type_scat_source
C C 0.0033 0.0016 'International Tables Vol C Tables 4.2.6.8 and 6.1.1.4'
H H 0.0000 0.0000 'International Tables Vol C Tables 4.2.6.8 and 6.1.1.4'
N N 0.0061 0.0033 'International Tables Vol C Tables 4.2.6.8 and 6.1.1.4'
O O 0.0106 0.0060 'International Tables Vol C Tables 4.2.6.8 and 6.1.1.4'

loop_
_geom_angle_atom_site_label_1
_geom_angle_atom_site_label_2
_geom_angle_atom_site_label_3
_geom_angle
_geom_angle_site_symmetry_1
_geom_angle_site_symmetry_3
O1 C1 N1 125.9(6) . .
O1 C1 N2 124.4(6) . .
N1 C1 N2 109.7(5) . .
O7 C2 N1 111.9(5) . .
O7 C2 N3 108.5(5) . .
N1 C2 N3 114.7(5) . .
O7 C2 C3 115.3(5) . .
N1 C2 C3 103.6(5) . .
N3 C2 C3 102.5(5) . .
O8 C3 N4 108.7(5) . .
O8 C3 N2 113.5(5) . .
N4 C3 N2 112.8(5) . .
O8 C3 C2 115.6(5) . .
N4 C3 C2 103.2(5) . .
N2 C3 C2 102.6(4) . .
O4 C4 N3 126.1(6) . .
O4 C4 N4 123.7(6) . .
N3 C4 N4 110.2(6) . .
N2 C5 N5 112.9(5) . .
N2 C5 H5A 109.0 . .
N5 C5 H5A 109.0 . .
N2 C5 H5B 109.0 . .
N5 C5 H5B 109.0 . .
H5A C5 H5B 107.8 . .
N7 C6 N4 113.5(5) . .
N7 C6 H6A 108.9 . .
N4 C6 H6A 108.9 . .
N7 C6 H6B 108.9 . .
N4 C6 H6B 108.9 . .
H6A C6 H6B 107.7 . .
O2 C7 N5 128.3(6) . .
O2 C7 N6 122.3(6) . .
N5 C7 N6 109.3(5) . .
O9 C8 N7 113.2(5) . .
O9 C8 N5 108.3(5) . .
N7 C8 N5 113.5(5) . .
O9 C8 C9 115.1(5) . .
N7 C8 C9 104.1(5) . .
N5 C8 C9 102.4(5) . .
O10 C9 N8 111.5(5) . .
O10 C9 N6 109.2(5) . .
N8 C9 N6 113.8(5) . .
O10 C9 C8 117.2(5) . .
N8 C9 C8 101.9(5) . .
N6 C9 C8 103.0(5) . .
O5 C10 N7 126.3(6) . .
O5 C10 N8 124.1(6) . .
N7 C10 N8 109.6(5) . .
N6 C11 N9 113.4(5) . .
N6 C11 H11A 108.9 . .
N9 C11 H11A 108.9 . .
N6 C11 H11B 108.9 . .
N9 C11 H11B 108.9 . .
H11A C11 H11B 107.7 . .
N8 C12 N11 114.2(5) . .
N8 C12 H12A 108.7 . .
N11 C12 H12A 108.7 . .
N8 C12 H12B 108.7 . .
N11 C12 H12B 108.7 . .
H12A C12 H12B 107.6 . .
O3 C13 N10 124.8(6) . .
O3 C13 N9 125.9(6) . .
N10 C13 N9 109.2(5) . .
O11 C14 N9 113.6(5) . .
O11 C14 N11 108.3(5) . .
N9 C14 N11 116.6(5) . .
O11 C14 C15 114.4(5) . .
N9 C14 C15 101.8(4) . .
N11 C14 C15 101.5(5) . .
O12 C15 N12 109.7(5) . .
O12 C15 N10 113.4(5) . .
N12 C15 N10 114.2(5) . .
O12 C15 C14 113.4(5) . .
N12 C15 C14 102.9(5) . .
N10 C15 C14 102.6(5) . .
O6 C16 N11 125.9(6) . .
O6 C16 N12 124.7(6) . .
N11 C16 N12 109.3(5) . .
N3 C17 N1 113.7(5) . 2_655
N3 C17 H17A 108.8 . .
N1 C17 H17A 108.8 2_655 .
N3 C17 H17B 108.8 . .
N1 C17 H17B 108.8 2_655 .
H17A C17 H17B 107.7 . .
N10 C18 N12 113.1(5) 2_655 .
N10 C18 H18A 109.0 2_655 .
N12 C18 H18A 109.0 . .
N10 C18 H18B 109.0 2_655 .
N12 C18 H18B 109.0 . .
H18A C18 H18B 107.8 . .
C1 N1 C2 112.4(5) . .
C1 N1 C17 122.8(5) . 2_655
C2 N1 C17 124.8(5) . 2_655
C1 N2 C5 123.0(5) . .
C1 N2 C3 111.5(5) . .
C5 N2 C3 124.2(5) . .
C4 N3 C17 123.4(5) . .
C4 N3 C2 111.9(5) . .
C17 N3 C2 122.5(5) . .
C4 N4 C3 111.8(5) . .
C4 N4 C6 123.0(5) . .
C3 N4 C6 123.9(5) . .
C7 N5 C8 113.5(6) . .
C7 N5 C5 120.7(5) . .
C8 N5 C5 122.7(5) . .
C7 N6 C11 125.3(5) . .
C7 N6 C9 111.2(5) . .
C11 N6 C9 122.1(6) . .
C10 N7 C6 123.4(5) . .
C10 N7 C8 111.5(5) . .
C6 N7 C8 124.9(5) . .
C10 N8 C9 112.8(5) . .
C10 N8 C12 123.4(5) . .
C9 N8 C12 122.9(5) . .
C13 N9 C14 114.2(5) . .
C13 N9 C11 123.8(5) . .
C14 N9 C11 121.8(5) . .
C13 N10 C18 124.0(5) . 2_655
C13 N10 C15 112.0(5) . .
C18 N10 C15 123.5(5) 2_655 .
C16 N11 C14 113.4(5) . .
C16 N11 C12 122.9(5) . .
C14 N11 C12 121.9(5) . .
C16 N12 C15 112.6(5) . .
C16 N12 C18 122.1(5) . .
C15 N12 C18 123.5(5) . .
C2 O7 H7 109.5 . .
C3 O8 H8 109.5 . .
C8 O9 H9 109.5 . .
C9 O10 H10 109.5 . .
C14 O11 H11 109.5 . .
C15 O12 H12 109.5 . .

loop_
_geom_bond_atom_site_label_1
_geom_bond_atom_site_label_2
_geom_bond_distance
_geom_bond_site_symmetry_2
O1W O7W 1.81(3) 2_655
O7W O1W 1.81(3) 2_655
C1 O1 1.224(7) .
C1 N1 1.344(8) .
C1 N2 1.356(8) .
C2 O7 1.372(8) .
C2 N1 1.436(8) .
C2 N3 1.443(8) .
C2 C3 1.547(9) .
C3 O8 1.353(7) .
C3 N4 1.432(8) .
C3 N2 1.460(8) .
C4 O4 1.236(8) .
C4 N3 1.328(8) .
C4 N4 1.338(8) .
C5 N2 1.432(8) .
C5 N5 1.453(9) .
C5 H5A 0.9800 .
C5 H5B 0.9800 .
C6 N7 1.436(9) .
C6 N4 1.438(8) .
C6 H6A 0.9800 .
C6 H6B 0.9800 .
C7 O2 1.217(8) .
C7 N5 1.317(8) .
C7 N6 1.381(8) .
C8 O9 1.371(7) .
C8 N7 1.441(8) .
C8 N5 1.446(8) .
C8 C9 1.562(10) .
C9 O10 1.334(8) .
C9 N8 1.430(8) .
C9 N6 1.447(8) .
C10 O5 1.216(7) .
C10 N7 1.340(8) .
C10 N8 1.364(8) .
C11 N6 1.439(9) .
C11 N9 1.451(8) .
C11 H11A 0.9800 .
C11 H11B 0.9800 .
C12 N8 1.438(8) .
C12 N11 1.448(8) .
C12 H12A 0.9800 .
C12 H12B 0.9800 .
C13 O3 1.223(7) .
C13 N10 1.348(8) .
C13 N9 1.353(8) .
C14 O11 1.366(7) .
C14 N9 1.410(8) .
C14 N11 1.434(8) .
C14 C15 1.595(9) .
C15 O12 1.347(8) .
C15 N12 1.430(8) .
C15 N10 1.444(8) .
C16 O6 1.205(7) .
C16 N11 1.348(8) .
C16 N12 1.348(8) .
C17 N3 1.429(8) .
C17 N1 1.448(8) 2_655
C17 H17A 0.9800 .
C17 H17B 0.9800 .
C18 N10 1.418(8) 2_655
C18 N12 1.436(8) .
C18 H18A 0.9800 .
C18 H18B 0.9800 .
N1 C17 1.448(8) 2_655
N10 C18 1.418(8) 2_655
O7 H7 0.8300 .
O8 H8 0.8300 .
O9 H9 0.8300 .
O10 H10 0.8300 .
O11 H11 0.8300 .
O12 H12 0.8300 .
